data_1520431
loop_
_publ_author_name
'Coles, Susanne L.'
'Threlfall, Terry L.'
'Hursthouse, Michael B.'

_publ_section_title
;
 N-(3-bromophenyl)acetamide
;
_journal_name_full 'Crystal Structure Report Archive'
_journal_page_first 1381
_journal_year 2009
_chemical_formula_sum 'C8 H8 Br N O'
_chemical_formula_weight 214.06
_chemical_name_systematic
;
N-(3-bromophenyl)acetamide
;
_space_group_IT_number 14
_symmetry_cell_setting monoclinic
_symmetry_space_group_name_Hall '-P 2ybc'
_symmetry_space_group_name_H-M 'P 1 21/c 1'
_atom_sites_solution_hydrogens geom
_atom_sites_solution_primary direct
_atom_sites_solution_secondary difmap
_cell_angle_alpha 90.00
_cell_angle_beta 108.655(4)
_cell_angle_gamma 90.00
_cell_formula_units_Z 8
_cell_length_a 19.8550(15)
_cell_length_b 5.0020(5)
_cell_length_c 18.3360(16)
_cell_measurement_reflns_used 38576
_cell_measurement_temperature 120(2)
_cell_measurement_theta_max 27.48
_cell_measurement_theta_min 2.91
_cell_volume 1725.4(3)
_computing_cell_refinement 'DENZO (Otwinowski & Minor, 1997) & COLLECT (Hooft, R.W.W., 1998)'
_computing_data_collection 'COLLECT (Hooft, R.W.W., 1998)'
_computing_data_reduction 'DENZO (Otwinowski & Minor, 1997) & COLLECT (Hooft, R.W.W., 1998)'
_computing_structure_refinement 'SHELXL-97 (Sheldrick, 1997)'
_computing_structure_solution 'SHELXS-97 (Sheldrick, 1997)'
_diffrn_ambient_temperature 120(2)
_diffrn_detector_area_resol_mean 9.091
_diffrn_measured_fraction_theta_full 0.986
_diffrn_measured_fraction_theta_max 0.986
_diffrn_measurement_device_type 'Bruker-Nonius Roper CCD camera on \k-goniostat'
_diffrn_measurement_method '\f & \w scans'
_diffrn_radiation_monochromator graphite
_diffrn_radiation_source 'Bruker-Nonius FR591 rotating anode'
_diffrn_radiation_type MoK\a
_diffrn_radiation_wavelength 0.71073
_diffrn_reflns_av_R_equivalents 0.0934
_diffrn_reflns_av_sigmaI/netI 0.0775
_diffrn_reflns_limit_h_max 25
_diffrn_reflns_limit_h_min -25
_diffrn_reflns_limit_k_max 6
_diffrn_reflns_limit_k_min -6
_diffrn_reflns_limit_l_max 23
_diffrn_reflns_limit_l_min -23
_diffrn_reflns_number 18697
_diffrn_reflns_theta_full 27.49
_diffrn_reflns_theta_max 27.49
_diffrn_reflns_theta_min 3.67
_exptl_absorpt_coefficient_mu 4.706
_exptl_absorpt_correction_T_max 0.7655
_exptl_absorpt_correction_T_min 0.2313
_exptl_absorpt_correction_type multi-scan
_exptl_absorpt_process_details 'SADABS 2007/2 (Sheldrick, G.M., 2007)'
_exptl_crystal_colour colourless
_exptl_crystal_density_diffrn 1.648
_exptl_crystal_density_method 'not measured'
_exptl_crystal_description lath
_exptl_crystal_F_000 848
_exptl_crystal_size_max 0.44
_exptl_crystal_size_mid 0.08
_exptl_crystal_size_min 0.06
_refine_diff_density_max 0.845
_refine_diff_density_min -0.978
_refine_diff_density_rms 0.144
_refine_ls_extinction_method none
_refine_ls_goodness_of_fit_ref 1.025
_refine_ls_hydrogen_treatment mixed
_refine_ls_matrix_type full
_refine_ls_number_parameters 209
_refine_ls_number_reflns 3912
_refine_ls_number_restraints 2
_refine_ls_restrained_S_all 1.025
_refine_ls_R_factor_all 0.0987
_refine_ls_R_factor_gt 0.0648
_refine_ls_shift/su_max 0.001
_refine_ls_shift/su_mean 0.000
_refine_ls_structure_factor_coef Fsqd
_refine_ls_weighting_details 'calc w=1/[\s^2^(Fo^2^)+(0.1057P)^2^+1.5470P] where P=(Fo^2^+2Fc^2^)/3'
_refine_ls_weighting_scheme calc
_refine_ls_wR_factor_gt 0.1647
_refine_ls_wR_factor_ref 0.1914
_reflns_number_gt 2647
_reflns_number_total 3912
_reflns_threshold_expression >2sigma(I)
_cod_data_source_file eCrystal-1381.cif
_cod_data_source_block 2008lsh168
_cod_depositor_comments
;
Citation :
Coles (nee Huth), Susanne L. and Threlfall, Terry L. and 
Hursthouse, Michael B. (2009) 
University of Southampton, Crystal Structure Report Archive. 
(doi:10.5258/ecrystals/1381)

More at:
http://ecrystals.chem.soton.ac.uk/1381/

The following automatic conversions were performed:

'_symmetry_cell_setting' value 'Monoclinic' changed to 'monoclinic'
according to the built-in table from CIF Core dictionary named
'cif_core.dic' version 2.4.1 from 2010-06-29.

Automatic conversion script
Id: cif_fix_values 3392 2015-05-12 13:50:21Z andrius 
;
_cod_original_sg_symbol_H-M P21/c
_cod_database_code 1520431

loop_
_symmetry_equiv_pos_as_xyz
'x, y, z'
'-x, y+1/2, -z+1/2'
'-x, -y, -z'
'x, -y-1/2, z-1/2'

loop_
_atom_site_label
_atom_site_type_symbol
_atom_site_fract_x
_atom_site_fract_y
_atom_site_fract_z
_atom_site_U_iso_or_equiv
_atom_site_adp_type
_atom_site_occupancy
_atom_site_symmetry_multiplicity
_atom_site_calc_flag
_atom_site_refinement_flags
_atom_site_disorder_assembly
_atom_site_disorder_group
C1 C 0.3384(2) 0.9292(9) 0.1928(3) 0.0306(10) Uani 1 1 d . . .
C2 C 0.3654(2) 0.9375(9) 0.2732(3) 0.0335(10) Uani 1 1 d . . .
H2 H 0.3487 1.0660 0.3016 0.040 Uiso 1 1 calc R . .
C3 C 0.4170(3) 0.7526(10) 0.3103(3) 0.0387(12) Uani 1 1 d . . .
C4 C 0.4424(3) 0.5618(10) 0.2719(3) 0.0379(11) Uani 1 1 d . . .
H4 H 0.4771 0.4358 0.2993 0.046 Uiso 1 1 calc R . .
C5 C 0.4162(3) 0.5576(10) 0.1924(3) 0.0390(12) Uani 1 1 d . . .
H5 H 0.4340 0.4305 0.1647 0.047 Uiso 1 1 calc R . .
C6 C 0.3639(3) 0.7386(9) 0.1526(3) 0.0342(11) Uani 1 1 d . . .
H6 H 0.3456 0.7321 0.0980 0.041 Uiso 1 1 calc R . .
C7 C 0.2491(2) 1.2963(9) 0.1725(3) 0.0303(10) Uani 1 1 d . . .
C8 C 0.1919(3) 1.4336(10) 0.1076(3) 0.0381(11) Uani 1 1 d . . .
H8A H 0.1547 1.5015 0.1272 0.057 Uiso 1 1 calc R . .
H8B H 0.1713 1.3051 0.0662 0.057 Uiso 1 1 calc R . .
H8C H 0.2130 1.5827 0.0878 0.057 Uiso 1 1 calc R . .
N1 N 0.2834(2) 1.0960(8) 0.1488(2) 0.0323(9) Uani 1 1 d D . .
O1 O 0.26192(18) 1.3615(7) 0.24031(19) 0.0339(7) Uani 1 1 d . . .
H1N H 0.266(3) 1.064(11) 0.0987(13) 0.045(15) Uiso 1 1 d D . .
C11 C 0.1666(3) 1.7849(10) 0.3421(3) 0.0342(11) Uani 1 1 d . . .
C12 C 0.1274(3) 1.8730(11) 0.3886(3) 0.0352(11) Uani 1 1 d . . .
H12 H 0.1337 1.7946 0.4375 0.042 Uiso 1 1 calc R . .
C13 C 0.0792(3) 2.0772(11) 0.3614(3) 0.0376(11) Uani 1 1 d . . .
C14 C 0.0670(3) 2.1964(11) 0.2905(3) 0.0396(12) Uani 1 1 d . . .
H14 H 0.0335 2.3372 0.2737 0.048 Uiso 1 1 calc R . .
C15 C 0.1053(3) 2.1032(11) 0.2451(3) 0.0425(13) Uani 1 1 d . . .
H15 H 0.0972 2.1783 0.1955 0.051 Uiso 1 1 calc R . .
C16 C 0.1555(3) 1.9016(11) 0.2704(3) 0.0373(11) Uani 1 1 d . . .
H16 H 0.1823 1.8434 0.2387 0.045 Uiso 1 1 calc R . .
C17 C 0.2489(3) 1.4756(10) 0.4349(3) 0.0371(11) Uani 1 1 d . . .
C18 C 0.3021(3) 1.2573(11) 0.4410(3) 0.0414(13) Uani 1 1 d . . .
H18A H 0.3500 1.3257 0.4671 0.062 Uiso 1 1 calc R . .
H18B H 0.2990 1.1954 0.3893 0.062 Uiso 1 1 calc R . .
H18C H 0.2921 1.1081 0.4706 0.062 Uiso 1 1 calc R . .
N11 N 0.2182(2) 1.5802(8) 0.3641(2) 0.0348(9) Uani 1 1 d D . .
O11 O 0.2348(2) 1.5547(8) 0.49230(19) 0.0423(9) Uani 1 1 d . . .
Br1 Br 0.45410(3) 0.76842(13) 0.41984(3) 0.0510(2) Uani 1 1 d . . .
Br11 Br 0.02506(3) 2.19534(16) 0.42483(4) 0.0571(3) Uani 1 1 d . . .
H11N H 0.234(3) 1.511(11) 0.329(3) 0.051(17) Uiso 1 1 d D . .

loop_
_atom_site_aniso_label
_atom_site_aniso_U_11
_atom_site_aniso_U_22
_atom_site_aniso_U_33
_atom_site_aniso_U_23
_atom_site_aniso_U_13
_atom_site_aniso_U_12
C1 0.033(2) 0.029(2) 0.028(2) 0.0006(18) 0.0070(19) -0.0093(19)
C2 0.037(2) 0.029(2) 0.034(3) 0.0020(19) 0.010(2) -0.001(2)
C3 0.037(3) 0.043(3) 0.031(3) 0.003(2) 0.004(2) -0.006(2)
C4 0.032(2) 0.031(2) 0.048(3) 0.003(2) 0.008(2) 0.000(2)
C5 0.036(3) 0.035(3) 0.044(3) -0.003(2) 0.011(2) 0.001(2)
C6 0.032(2) 0.036(3) 0.034(3) -0.009(2) 0.008(2) -0.005(2)
C7 0.031(2) 0.032(2) 0.027(3) 0.0030(19) 0.0082(19) -0.0053(19)
C8 0.040(3) 0.038(3) 0.032(3) 0.007(2) 0.006(2) 0.003(2)
N1 0.036(2) 0.036(2) 0.023(2) -0.0012(17) 0.0063(17) 0.0018(17)
O1 0.0363(17) 0.0386(18) 0.0292(18) -0.0054(15) 0.0140(14) -0.0003(15)
C11 0.033(2) 0.038(3) 0.029(3) -0.006(2) 0.007(2) -0.006(2)
C12 0.032(2) 0.047(3) 0.026(2) 0.000(2) 0.0083(19) -0.001(2)
C13 0.031(2) 0.047(3) 0.034(3) -0.002(2) 0.010(2) -0.002(2)
C14 0.033(3) 0.043(3) 0.041(3) 0.006(2) 0.009(2) -0.001(2)
C15 0.044(3) 0.048(3) 0.034(3) 0.006(2) 0.009(2) -0.009(2)
C16 0.040(3) 0.045(3) 0.028(2) 0.001(2) 0.011(2) -0.008(2)
C17 0.039(3) 0.043(3) 0.026(2) -0.002(2) 0.007(2) -0.006(2)
C18 0.047(3) 0.045(3) 0.029(3) -0.001(2) 0.006(2) 0.007(2)
N11 0.040(2) 0.036(2) 0.028(2) -0.0016(18) 0.0109(18) -0.0014(18)
O11 0.052(2) 0.049(2) 0.0242(18) 0.0019(15) 0.0105(15) 0.0076(18)
Br1 0.0480(4) 0.0656(4) 0.0322(4) 0.0100(2) 0.0026(3) 0.0062(3)
Br11 0.0437(4) 0.0861(5) 0.0427(4) 0.0037(3) 0.0155(3) 0.0182(3)

loop_
_atom_type_symbol
_atom_type_description
_atom_type_scat_dispersion_real
_atom_type_scat_dispersion_imag
_atom_type_scat_source
C C 0.0033 0.0016 'International Tables Vol C Tables 4.2.6.8 and 6.1.1.4'
H H 0.0000 0.0000 'International Tables Vol C Tables 4.2.6.8 and 6.1.1.4'
N N 0.0061 0.0033 'International Tables Vol C Tables 4.2.6.8 and 6.1.1.4'
O O 0.0106 0.0060 'International Tables Vol C Tables 4.2.6.8 and 6.1.1.4'
Br Br -0.2901 2.4595 'International Tables Vol C Tables 4.2.6.8 and 6.1.1.4'

loop_
_geom_angle_atom_site_label_1
_geom_angle_atom_site_label_2
_geom_angle_atom_site_label_3
_geom_angle
_geom_angle_site_symmetry_1
_geom_angle_site_symmetry_3
C6 C1 C2 119.7(5) . .
C6 C1 N1 116.7(4) . .
C2 C1 N1 123.5(4) . .
C3 C2 C1 118.1(5) . .
C3 C2 H2 121.0 . .
C1 C2 H2 121.0 . .
C4 C3 C2 123.1(5) . .
C4 C3 Br1 119.2(4) . .
C2 C3 Br1 117.7(4) . .
C3 C4 C5 118.4(5) . .
C3 C4 H4 120.8 . .
C5 C4 H4 120.8 . .
C4 C5 C6 120.5(5) . .
C4 C5 H5 119.7 . .
C6 C5 H5 119.7 . .
C5 C6 C1 120.1(5) . .
C5 C6 H6 119.9 . .
C1 C6 H6 119.9 . .
O1 C7 N1 123.7(4) . .
O1 C7 C8 122.1(4) . .
N1 C7 C8 114.2(4) . .
C7 C8 H8A 109.5 . .
C7 C8 H8B 109.5 . .
H8A C8 H8B 109.5 . .
C7 C8 H8C 109.5 . .
H8A C8 H8C 109.5 . .
H8B C8 H8C 109.5 . .
C7 N1 C1 129.2(4) . .
C7 N1 H1N 113(4) . .
C1 N1 H1N 118(4) . .
C16 C11 C12 119.6(5) . .
C16 C11 N11 117.0(5) . .
C12 C11 N11 123.4(5) . .
C13 C12 C11 118.1(5) . .
C13 C12 H12 120.9 . .
C11 C12 H12 120.9 . .
C14 C13 C12 123.5(5) . .
C14 C13 Br11 118.5(4) . .
C12 C13 Br11 118.0(4) . .
C15 C14 C13 117.4(5) . .
C15 C14 H14 121.3 . .
C13 C14 H14 121.3 . .
C14 C15 C16 121.4(5) . .
C14 C15 H15 119.3 . .
C16 C15 H15 119.3 . .
C15 C16 C11 120.0(5) . .
C15 C16 H16 120.0 . .
C11 C16 H16 120.0 . .
O11 C17 N11 122.5(5) . .
O11 C17 C18 121.1(5) . .
N11 C17 C18 116.4(4) . .
C17 C18 H18A 109.5 . .
C17 C18 H18B 109.5 . .
H18A C18 H18B 109.5 . .
C17 C18 H18C 109.5 . .
H18A C18 H18C 109.5 . .
H18B C18 H18C 109.5 . .
C17 N11 C11 128.2(4) . .
C17 N11 H11N 114(4) . .
C11 N11 H11N 118(4) . .

loop_
_geom_bond_atom_site_label_1
_geom_bond_atom_site_label_2
_geom_bond_distance
_geom_bond_site_symmetry_2
C1 C6 1.396(7) .
C1 C2 1.399(7) .
C1 N1 1.406(6) .
C2 C3 1.387(7) .
C2 H2 0.9500 .
C3 C4 1.374(8) .
C3 Br1 1.907(5) .
C4 C5 1.381(7) .
C4 H4 0.9500 .
C5 C6 1.395(7) .
C5 H5 0.9500 .
C6 H6 0.9500 .
C7 O1 1.231(6) .
C7 N1 1.358(6) .
C7 C8 1.520(6) .
C8 H8A 0.9800 .
C8 H8B 0.9800 .
C8 H8C 0.9800 .
N1 H1N 0.89(2) .
C11 C16 1.391(7) .
C11 C12 1.397(7) .
C11 N11 1.412(7) .
C12 C13 1.380(7) .
C12 H12 0.9500 .
C13 C14 1.379(8) .
C13 Br11 1.912(5) .
C14 C15 1.376(8) .
C14 H14 0.9500 .
C15 C16 1.390(8) .
C15 H15 0.9500 .
C16 H16 0.9500 .
C17 O11 1.237(6) .
C17 N11 1.352(6) .
C17 C18 1.498(7) .
C18 H18A 0.9800 .
C18 H18B 0.9800 .
C18 H18C 0.9800 .
N11 H11N 0.88(2) .

loop_
_geom_hbond_atom_site_label_D
_geom_hbond_atom_site_label_H
_geom_hbond_atom_site_label_A
_geom_hbond_distance_DH
_geom_hbond_distance_HA
_geom_hbond_distance_DA
_geom_hbond_angle_DHA
_geom_hbond_site_symmetry_A
N1 H1N O11 0.89(2) 1.94(2) 2.823(5) 172(5) 4_585
N11 H11N O1 0.88(2) 2.02(2) 2.892(5) 175(6) .
